data_4113056
loop_
_publ_author_name
'Xiawei Zhang'
'Mira Kanzelberger'
'Thomas J. Emge'
'Alan S. Goldman'

_publ_section_title
;
 Selective Addition to Iridium of Aryl C-H Bonds Ortho to Coordinating
 Groups. Not Chelation-Assisted
;
_journal_name_full 'Journal of the American Chemical Society'
_journal_page_first 13192
_journal_page_last 13193
_journal_paper_doi 10.1021/ja046476q
_journal_volume 126
_journal_year 2004
_chemical_formula_sum 'C30 H48 Ir N O2 P2'
_chemical_formula_weight 708.83
_space_group_IT_number 14
_symmetry_cell_setting monoclinic
_symmetry_space_group_name_Hall '-P 2ybc'
_symmetry_space_group_name_H-M 'P 1 21/c 1'
_atom_sites_solution_hydrogens geom
_atom_sites_solution_primary direct
_atom_sites_solution_secondary difmap
_audit_creation_method SHELXL-97
_cell_angle_alpha 90.00
_cell_angle_beta 101.152(1)
_cell_angle_gamma 90.00
_cell_formula_units_Z 8
_cell_length_a 16.0055(9)
_cell_length_b 11.2575(6)
_cell_length_c 34.1472(19)
_cell_measurement_reflns_used 5780
_cell_measurement_temperature 100(2)
_cell_measurement_theta_max 30.52
_cell_measurement_theta_min 2.43
_cell_volume 6036.5(6)
_computing_cell_refinement 'Bruker SMART'
_computing_data_collection 'Bruker SMART'
_computing_data_reduction 'Bruker SAINT'
_computing_molecular_graphics 'Bruker SHELXTL'
_computing_publication_material 'Bruker SHELXTL'
_computing_structure_refinement 'SHELXL-97 (Sheldrick, 1997)'
_computing_structure_solution 'SHELXS-97 (Sheldrick, 1990)'
_diffrn_ambient_temperature 100(2)
_diffrn_measured_fraction_theta_full 1.000
_diffrn_measured_fraction_theta_max 1.000
_diffrn_measurement_device_type 'CCD area detector'
_diffrn_measurement_method 'omega scans'
_diffrn_radiation_monochromator graphite
_diffrn_radiation_source 'fine-focus sealed tube'
_diffrn_radiation_type MoK\a
_diffrn_radiation_wavelength 0.71073
_diffrn_reflns_av_R_equivalents 0.0429
_diffrn_reflns_av_sigmaI/netI 0.0274
_diffrn_reflns_limit_h_max 22
_diffrn_reflns_limit_h_min -22
_diffrn_reflns_limit_k_max 16
_diffrn_reflns_limit_k_min -16
_diffrn_reflns_limit_l_max 48
_diffrn_reflns_limit_l_min -48
_diffrn_reflns_number 122334
_diffrn_reflns_theta_full 30.51
_diffrn_reflns_theta_max 30.51
_diffrn_reflns_theta_min 1.22
_diffrn_standards_decay_% 0
_diffrn_standards_interval_count 0
_diffrn_standards_number 0
_exptl_absorpt_coefficient_mu 4.556
_exptl_absorpt_correction_T_max 0.8754
_exptl_absorpt_correction_T_min 0.3955
_exptl_absorpt_correction_type multi-scan
_exptl_absorpt_process_details 'Bruker SAINT'
_exptl_crystal_colour red
_exptl_crystal_density_diffrn 1.560
_exptl_crystal_description plate
_exptl_crystal_F_000 2864
_exptl_crystal_size_max 0.25
_exptl_crystal_size_mid 0.20
_exptl_crystal_size_min 0.03
_refine_diff_density_max 1.486
_refine_diff_density_min -1.167
_refine_diff_density_rms 0.114
_refine_ls_extinction_method none
_refine_ls_goodness_of_fit_ref 1.003
_refine_ls_hydrogen_treatment mixed
_refine_ls_matrix_type full
_refine_ls_number_parameters 681
_refine_ls_number_reflns 18421
_refine_ls_number_restraints 2
_refine_ls_restrained_S_all 1.003
_refine_ls_R_factor_all 0.0303
_refine_ls_R_factor_gt 0.0253
_refine_ls_shift/su_max 0.002
_refine_ls_shift/su_mean 0.000
_refine_ls_structure_factor_coef Fsqd
_refine_ls_weighting_details 'calc w=1/[\s^2^(Fo^2^)+(0.0140P)^2^+17.5000P] where P=(Fo^2^+2Fc^2^)/3'
_refine_ls_weighting_scheme calc
_refine_ls_wR_factor_gt 0.0543
_refine_ls_wR_factor_ref 0.0559
_reflns_number_gt 16594
_reflns_number_total 18421
_reflns_threshold_expression >2sigma(I)
_cod_data_source_file ja046476qsi20040614_114518.cif
_cod_data_source_block irhnobenz
_cod_database_code 4113056

loop_
_symmetry_equiv_pos_as_xyz
'x, y, z'
'-x, y+1/2, -z+1/2'
'-x, -y, -z'
'x, -y-1/2, z-1/2'

loop_
_atom_site_label
_atom_site_type_symbol
_atom_site_fract_x
_atom_site_fract_y
_atom_site_fract_z
_atom_site_U_iso_or_equiv
_atom_site_adp_type
_atom_site_occupancy
_atom_site_symmetry_multiplicity
_atom_site_calc_flag
_atom_site_refinement_flags
Ir1 Ir 0.417508(6) 0.518160(8) 0.139663(3) 0.00999(2) Uani 1 1 d D
H1 H 0.399(2) 0.615(2) 0.1707(8) 0.020(9) Uiso 1 1 d D
P1 P 0.49518(4) 0.67636(6) 0.121084(18) 0.01119(11) Uani 1 1 d .
P2 P 0.36598(4) 0.39000(6) 0.183303(18) 0.01188(11) Uani 1 1 d .
C1 C 0.52775(15) 0.4832(2) 0.17832(7) 0.0121(4) Uani 1 1 d .
C2 C 0.59617(16) 0.5648(2) 0.18441(7) 0.0134(4) Uani 1 1 d .
C3 C 0.67330(16) 0.5386(2) 0.20983(7) 0.0158(5) Uani 1 1 d .
H3 H 0.7195 0.5928 0.2122 0.019 Uiso 1 1 calc R
C4 C 0.68282(16) 0.4334(2) 0.23170(8) 0.0169(5) Uani 1 1 d .
H4 H 0.7354 0.4154 0.2489 0.020 Uiso 1 1 calc R
C5 C 0.61475(17) 0.3551(2) 0.22816(8) 0.0162(5) Uani 1 1 d .
H5 H 0.6203 0.2848 0.2438 0.019 Uiso 1 1 calc R
C6 C 0.53818(16) 0.3783(2) 0.20181(7) 0.0132(4) Uani 1 1 d .
C7 C 0.58044(16) 0.6861(2) 0.16531(7) 0.0138(4) Uani 1 1 d .
H7A H 0.6332 0.7155 0.1576 0.017 Uiso 1 1 calc R
H7B H 0.5641 0.7428 0.1847 0.017 Uiso 1 1 calc R
C8 C 0.46154(16) 0.2988(2) 0.20022(8) 0.0154(5) Uani 1 1 d .
H8A H 0.4609 0.2653 0.2270 0.018 Uiso 1 1 calc R
H8B H 0.4634 0.2323 0.1814 0.018 Uiso 1 1 calc R
C9 C 0.44446(17) 0.8296(2) 0.11787(8) 0.0163(5) Uani 1 1 d .
C10 C 0.3887(2) 0.8494(3) 0.07644(10) 0.0277(6) Uani 1 1 d .
H10A H 0.3490 0.7828 0.0699 0.042 Uiso 1 1 calc R
H10B H 0.4250 0.8545 0.0564 0.042 Uiso 1 1 calc R
H10C H 0.3565 0.9235 0.0765 0.042 Uiso 1 1 calc R
C11 C 0.3863(2) 0.8396(3) 0.14878(10) 0.0255(6) Uani 1 1 d .
H11A H 0.3624 0.9199 0.1480 0.038 Uiso 1 1 calc R
H11B H 0.4196 0.8237 0.1755 0.038 Uiso 1 1 calc R
H11C H 0.3400 0.7816 0.1425 0.038 Uiso 1 1 calc R
C12 C 0.51056(18) 0.9308(2) 0.12741(9) 0.0206(5) Uani 1 1 d .
H12A H 0.5472 0.9312 0.1075 0.031 Uiso 1 1 calc R
H12B H 0.5455 0.9182 0.1540 0.031 Uiso 1 1 calc R
H12C H 0.4809 1.0072 0.1268 0.031 Uiso 1 1 calc R
C13 C 0.55473(17) 0.6576(2) 0.07883(8) 0.0154(5) Uani 1 1 d .
C14 C 0.60802(18) 0.7659(2) 0.07121(8) 0.0182(5) Uani 1 1 d .
H14A H 0.6441 0.7444 0.0522 0.027 Uiso 1 1 calc R
H14B H 0.6439 0.7914 0.0964 0.027 Uiso 1 1 calc R
H14C H 0.5700 0.8310 0.0602 0.027 Uiso 1 1 calc R
C15 C 0.61707(18) 0.5538(2) 0.09084(9) 0.0197(5) Uani 1 1 d .
H15A H 0.6428 0.5315 0.0681 0.030 Uiso 1 1 calc R
H15B H 0.5862 0.4856 0.0989 0.030 Uiso 1 1 calc R
H15C H 0.6619 0.5782 0.1132 0.030 Uiso 1 1 calc R
C16 C 0.49333(19) 0.6231(3) 0.04009(8) 0.0210(5) Uani 1 1 d .
H16A H 0.4529 0.6879 0.0319 0.032 Uiso 1 1 calc R
H16B H 0.4622 0.5510 0.0446 0.032 Uiso 1 1 calc R
H16C H 0.5258 0.6083 0.0190 0.032 Uiso 1 1 calc R
C17 C 0.34579(16) 0.4682(2) 0.22997(7) 0.0143(4) Uani 1 1 d .
C18 C 0.28009(17) 0.5683(3) 0.21886(8) 0.0182(5) Uani 1 1 d .
H18A H 0.2259 0.5345 0.2051 0.027 Uiso 1 1 calc R
H18B H 0.3009 0.6252 0.2012 0.027 Uiso 1 1 calc R
H18C H 0.2716 0.6090 0.2432 0.027 Uiso 1 1 calc R
C19 C 0.42934(17) 0.5240(2) 0.25225(8) 0.0165(5) Uani 1 1 d .
H19A H 0.4522 0.5772 0.2342 0.025 Uiso 1 1 calc R
H19B H 0.4708 0.4611 0.2615 0.025 Uiso 1 1 calc R
H19C H 0.4182 0.5693 0.2752 0.025 Uiso 1 1 calc R
C20 C 0.31329(18) 0.3849(3) 0.25932(8) 0.0205(5) Uani 1 1 d .
H20A H 0.3132 0.4270 0.2844 0.031 Uiso 1 1 calc R
H20B H 0.3506 0.3154 0.2645 0.031 Uiso 1 1 calc R
H20C H 0.2553 0.3591 0.2478 0.031 Uiso 1 1 calc R
C21 C 0.27853(17) 0.2757(2) 0.16753(8) 0.0162(5) Uani 1 1 d .
C22 C 0.2873(2) 0.2243(3) 0.12683(8) 0.0238(6) Uani 1 1 d .
H22A H 0.3455 0.1951 0.1283 0.036 Uiso 1 1 calc R
H22B H 0.2750 0.2864 0.1064 0.036 Uiso 1 1 calc R
H22C H 0.2471 0.1586 0.1198 0.036 Uiso 1 1 calc R
C23 C 0.2837(2) 0.1693(3) 0.19623(9) 0.0245(6) Uani 1 1 d .
H23A H 0.2406 0.1103 0.1851 0.037 Uiso 1 1 calc R
H23B H 0.2734 0.1966 0.2221 0.037 Uiso 1 1 calc R
H23C H 0.3404 0.1333 0.1997 0.037 Uiso 1 1 calc R
C24 C 0.19025(18) 0.3337(3) 0.16235(9) 0.0226(6) Uani 1 1 d .
H24A H 0.1468 0.2774 0.1495 0.034 Uiso 1 1 calc R
H24B H 0.1888 0.4049 0.1457 0.034 Uiso 1 1 calc R
H24C H 0.1788 0.3558 0.1886 0.034 Uiso 1 1 calc R
N1 N 0.29779(14) 0.4817(2) 0.06272(6) 0.0161(4) Uani 1 1 d .
O1 O 0.30550(12) 0.54967(17) 0.09283(5) 0.0155(3) Uani 1 1 d .
O2 O 0.23812(14) 0.4942(2) 0.03421(6) 0.0283(5) Uani 1 1 d .
C25 C 0.42625(15) 0.3889(2) 0.09682(7) 0.0128(4) Uani 1 1 d .
C26 C 0.36002(16) 0.3889(2) 0.06353(7) 0.0129(4) Uani 1 1 d .
C27 C 0.34682(17) 0.3042(2) 0.03289(8) 0.0174(5) Uani 1 1 d .
H27 H 0.2996 0.3097 0.0113 0.021 Uiso 1 1 calc R
C28 C 0.40450(19) 0.2130(2) 0.03515(8) 0.0190(5) Uani 1 1 d .
H28 H 0.3973 0.1530 0.0152 0.023 Uiso 1 1 calc R
C29 C 0.47446(18) 0.2091(2) 0.06736(8) 0.0179(5) Uani 1 1 d .
H29 H 0.5151 0.1470 0.0686 0.021 Uiso 1 1 calc R
C30 C 0.48494(17) 0.2944(2) 0.09725(7) 0.0153(5) Uani 1 1 d .
H30 H 0.5327 0.2894 0.1186 0.018 Uiso 1 1 calc R
Ir2 Ir 0.086704(6) 0.468270(8) 0.386446(3) 0.00999(2) Uani 1 1 d D
H2 H 0.129(3) 0.441(4) 0.4317(5) 0.048(13) Uiso 1 1 d D
P3 P 0.00204(4) 0.31492(6) 0.402532(19) 0.01210(11) Uani 1 1 d .
P4 P 0.16413(4) 0.64419(6) 0.393906(19) 0.01202(11) Uani 1 1 d .
C31 C 0.00774(15) 0.5691(2) 0.41252(7) 0.0122(4) Uani 1 1 d .
C32 C -0.04675(16) 0.5169(2) 0.43568(7) 0.0136(4) Uani 1 1 d .
C33 C -0.10250(16) 0.5868(2) 0.45298(7) 0.0160(5) Uani 1 1 d .
H33 H -0.1406 0.5500 0.4674 0.019 Uiso 1 1 calc R
C34 C -0.10232(17) 0.7098(3) 0.44911(8) 0.0183(5) Uani 1 1 d .
H34 H -0.1411 0.7568 0.4603 0.022 Uiso 1 1 calc R
C35 C -0.04517(17) 0.7634(2) 0.42887(8) 0.0161(5) Uani 1 1 d .
H35 H -0.0432 0.8475 0.4272 0.019 Uiso 1 1 calc R
C36 C 0.00951(16) 0.6944(2) 0.41099(7) 0.0124(4) Uani 1 1 d .
C37 C -0.03945(17) 0.3845(2) 0.44351(7) 0.0149(5) Uani 1 1 d .
H37A H -0.0960 0.3511 0.4449 0.018 Uiso 1 1 calc R
H37B H -0.0005 0.3691 0.4693 0.018 Uiso 1 1 calc R
C38 C 0.07713(17) 0.7520(2) 0.39206(8) 0.0167(5) Uani 1 1 d .
H38A H 0.0985 0.8250 0.4068 0.020 Uiso 1 1 calc R
H38B H 0.0532 0.7737 0.3640 0.020 Uiso 1 1 calc R
C39 C -0.09815(17) 0.2715(2) 0.36642(8) 0.0168(5) Uani 1 1 d .
C40 C -0.08003(19) 0.2323(3) 0.32573(8) 0.0232(6) Uani 1 1 d .
H40A H -0.0420 0.1632 0.3294 0.035 Uiso 1 1 calc R
H40B H -0.0529 0.2976 0.3139 0.035 Uiso 1 1 calc R
H40C H -0.1337 0.2111 0.3080 0.035 Uiso 1 1 calc R
C41 C -0.15398(17) 0.3839(3) 0.35948(8) 0.0206(5) Uani 1 1 d .
H41A H -0.2014 0.3706 0.3371 0.031 Uiso 1 1 calc R
H41B H -0.1196 0.4510 0.3534 0.031 Uiso 1 1 calc R
H41C H -0.1764 0.4016 0.3836 0.031 Uiso 1 1 calc R
C42 C -0.14958(19) 0.1740(3) 0.38256(9) 0.0228(6) Uani 1 1 d .
H42A H -0.1579 0.1959 0.4093 0.034 Uiso 1 1 calc R
H42B H -0.1185 0.0986 0.3839 0.034 Uiso 1 1 calc R
H42C H -0.2051 0.1652 0.3647 0.034 Uiso 1 1 calc R
C43 C 0.05989(18) 0.1766(2) 0.42458(8) 0.0178(5) Uani 1 1 d .
C44 C 0.14934(18) 0.2109(3) 0.44706(9) 0.0223(6) Uani 1 1 d .
H44A H 0.1776 0.1408 0.4606 0.033 Uiso 1 1 calc R
H44B H 0.1446 0.2723 0.4669 0.033 Uiso 1 1 calc R
H44C H 0.1828 0.2415 0.4281 0.033 Uiso 1 1 calc R
C45 C 0.0150(2) 0.1130(3) 0.45491(9) 0.0239(6) Uani 1 1 d .
H45A H -0.0415 0.0861 0.4414 0.036 Uiso 1 1 calc R
H45B H 0.0089 0.1682 0.4764 0.036 Uiso 1 1 calc R
H45C H 0.0490 0.0444 0.4662 0.036 Uiso 1 1 calc R
C46 C 0.0723(2) 0.0905(3) 0.39124(10) 0.0266(6) Uani 1 1 d .
H46A H 0.0969 0.1333 0.3712 0.040 Uiso 1 1 calc R
H46B H 0.0171 0.0570 0.3787 0.040 Uiso 1 1 calc R
H46C H 0.1107 0.0262 0.4026 0.040 Uiso 1 1 calc R
C47 C 0.23357(17) 0.6616(2) 0.44558(8) 0.0167(5) Uani 1 1 d .
C48 C 0.29583(18) 0.5557(3) 0.45433(9) 0.0233(6) Uani 1 1 d .
H48A H 0.3351 0.5570 0.4356 0.035 Uiso 1 1 calc R
H48B H 0.2636 0.4811 0.4512 0.035 Uiso 1 1 calc R
H48C H 0.3282 0.5617 0.4817 0.035 Uiso 1 1 calc R
C49 C 0.17567(18) 0.6590(3) 0.47694(8) 0.0190(5) Uani 1 1 d .
H49A H 0.2110 0.6571 0.5038 0.029 Uiso 1 1 calc R
H49B H 0.1396 0.5880 0.4729 0.029 Uiso 1 1 calc R
H49C H 0.1397 0.7301 0.4740 0.029 Uiso 1 1 calc R
C50 C 0.28464(19) 0.7777(3) 0.45235(9) 0.0235(6) Uani 1 1 d .
H50A H 0.3123 0.7838 0.4805 0.035 Uiso 1 1 calc R
H50B H 0.2462 0.8454 0.4452 0.035 Uiso 1 1 calc R
H50C H 0.3281 0.7781 0.4357 0.035 Uiso 1 1 calc R
C51 C 0.22392(17) 0.7025(2) 0.35512(8) 0.0171(5) Uani 1 1 d .
C52 C 0.1722(2) 0.6782(3) 0.31302(8) 0.0221(6) Uani 1 1 d .
H52A H 0.1993 0.7180 0.2932 0.033 Uiso 1 1 calc R
H52B H 0.1142 0.7087 0.3111 0.033 Uiso 1 1 calc R
H52C H 0.1701 0.5925 0.3080 0.033 Uiso 1 1 calc R
C53 C 0.2378(2) 0.8380(3) 0.35792(9) 0.0271(7) Uani 1 1 d .
H53A H 0.2701 0.8633 0.3378 0.041 Uiso 1 1 calc R
H53B H 0.2696 0.8584 0.3845 0.041 Uiso 1 1 calc R
H53C H 0.1825 0.8783 0.3533 0.041 Uiso 1 1 calc R
C54 C 0.30909(19) 0.6374(3) 0.35853(10) 0.0262(6) Uani 1 1 d .
H54A H 0.2991 0.5515 0.3572 0.039 Uiso 1 1 calc R
H54B H 0.3461 0.6574 0.3840 0.039 Uiso 1 1 calc R
H54C H 0.3366 0.6617 0.3365 0.039 Uiso 1 1 calc R
N2 N 0.13959(15) 0.3401(2) 0.31972(7) 0.0171(4) Uani 1 1 d .
O3 O 0.16564(12) 0.35317(17) 0.35717(6) 0.0158(4) Uani 1 1 d .
O4 O 0.17395(14) 0.26598(19) 0.30123(7) 0.0264(5) Uani 1 1 d .
C55 C 0.03463(16) 0.4873(2) 0.32594(7) 0.0137(4) Uani 1 1 d .
C56 C 0.07056(17) 0.4137(2) 0.30036(8) 0.0166(5) Uani 1 1 d .
C57 C 0.0456(2) 0.4053(3) 0.25883(8) 0.0237(6) Uani 1 1 d .
H57 H 0.0729 0.3521 0.2437 0.028 Uiso 1 1 calc R
C58 C -0.0199(2) 0.4772(3) 0.24091(9) 0.0308(7) Uani 1 1 d .
H58 H -0.0387 0.4748 0.2128 0.037 Uiso 1 1 calc R
C59 C -0.0591(2) 0.5544(3) 0.26417(9) 0.0270(6) Uani 1 1 d .
H59 H -0.1045 0.6039 0.2516 0.032 Uiso 1 1 calc R
C60 C -0.03257(17) 0.5593(2) 0.30542(8) 0.0190(5) Uani 1 1 d .
H60 H -0.0603 0.6126 0.3203 0.023 Uiso 1 1 calc R

loop_
_atom_site_aniso_label
_atom_site_aniso_U_11
_atom_site_aniso_U_22
_atom_site_aniso_U_33
_atom_site_aniso_U_23
_atom_site_aniso_U_13
_atom_site_aniso_U_12
Ir1 0.01126(4) 0.00908(4) 0.00922(4) 0.00025(3) 0.00094(3) 0.00045(3)
P1 0.0126(3) 0.0106(3) 0.0101(3) 0.0005(2) 0.0015(2) -0.0002(2)
P2 0.0137(3) 0.0108(3) 0.0105(3) 0.0015(2) 0.0007(2) -0.0011(2)
C1 0.0120(10) 0.0138(11) 0.0100(10) -0.0004(8) 0.0010(8) 0.0019(8)
C2 0.0152(11) 0.0158(11) 0.0091(10) -0.0005(8) 0.0020(8) 0.0007(9)
C3 0.0147(11) 0.0180(12) 0.0136(11) -0.0027(9) 0.0003(9) -0.0001(9)
C4 0.0146(11) 0.0200(13) 0.0143(11) -0.0015(9) -0.0012(9) 0.0049(9)
C5 0.0194(12) 0.0154(12) 0.0134(11) 0.0008(9) 0.0022(9) 0.0050(9)
C6 0.0146(11) 0.0119(11) 0.0124(10) -0.0006(8) 0.0009(8) 0.0026(9)
C7 0.0133(11) 0.0152(11) 0.0120(10) -0.0001(9) 0.0001(8) -0.0016(9)
C8 0.0182(12) 0.0114(11) 0.0152(11) 0.0021(9) -0.0002(9) 0.0004(9)
C9 0.0176(12) 0.0116(11) 0.0197(12) 0.0018(9) 0.0038(9) 0.0023(9)
C10 0.0271(15) 0.0219(15) 0.0300(16) 0.0052(12) -0.0047(12) 0.0061(12)
C11 0.0260(15) 0.0158(13) 0.0392(17) 0.0009(12) 0.0177(13) 0.0033(11)
C12 0.0247(13) 0.0121(12) 0.0264(14) 0.0005(10) 0.0083(11) -0.0016(10)
C13 0.0169(12) 0.0148(12) 0.0149(11) -0.0007(9) 0.0041(9) -0.0018(9)
C14 0.0209(13) 0.0195(13) 0.0155(12) 0.0005(10) 0.0064(10) -0.0032(10)
C15 0.0201(12) 0.0173(13) 0.0240(13) -0.0002(10) 0.0098(10) 0.0016(10)
C16 0.0276(14) 0.0238(14) 0.0120(11) -0.0024(10) 0.0049(10) -0.0060(11)
C17 0.0167(11) 0.0153(12) 0.0107(10) 0.0009(9) 0.0019(8) 0.0002(9)
C18 0.0164(12) 0.0211(13) 0.0173(12) -0.0006(10) 0.0038(9) 0.0028(10)
C19 0.0187(12) 0.0170(12) 0.0131(11) -0.0017(9) 0.0012(9) 0.0006(10)
C20 0.0235(13) 0.0249(14) 0.0126(11) 0.0040(10) 0.0027(10) -0.0015(11)
C21 0.0182(12) 0.0158(12) 0.0139(11) 0.0026(9) 0.0014(9) -0.0051(9)
C22 0.0275(15) 0.0265(15) 0.0178(13) -0.0063(11) 0.0050(11) -0.0129(12)
C23 0.0313(15) 0.0180(13) 0.0223(14) 0.0063(11) 0.0002(11) -0.0091(11)
C24 0.0187(13) 0.0263(15) 0.0206(13) 0.0014(11) -0.0014(10) -0.0060(11)
N1 0.0144(10) 0.0178(11) 0.0144(10) -0.0005(8) -0.0012(8) 0.0019(8)
O1 0.0155(8) 0.0157(9) 0.0142(8) -0.0014(7) 0.0002(7) 0.0025(7)
O2 0.0239(10) 0.0337(12) 0.0217(10) -0.0027(9) -0.0098(8) 0.0093(9)
C25 0.0124(10) 0.0126(11) 0.0132(11) 0.0004(8) 0.0023(8) -0.0011(8)
C26 0.0140(11) 0.0140(11) 0.0100(10) 0.0003(8) 0.0003(8) 0.0018(9)
C27 0.0191(12) 0.0203(13) 0.0119(11) -0.0017(9) 0.0009(9) -0.0028(10)
C28 0.0282(14) 0.0176(13) 0.0119(11) -0.0039(9) 0.0052(10) -0.0031(10)
C29 0.0240(13) 0.0153(12) 0.0152(11) -0.0002(9) 0.0062(10) 0.0031(10)
C30 0.0177(12) 0.0154(12) 0.0124(11) -0.0005(9) 0.0017(9) 0.0014(9)
Ir2 0.01065(4) 0.00773(4) 0.01162(4) -0.00014(3) 0.00230(3) -0.00109(3)
P3 0.0135(3) 0.0095(3) 0.0131(3) -0.0002(2) 0.0020(2) -0.0036(2)
P4 0.0130(3) 0.0100(3) 0.0133(3) -0.0001(2) 0.0032(2) -0.0029(2)
C31 0.0107(10) 0.0131(11) 0.0123(10) -0.0001(8) 0.0008(8) -0.0001(8)
C32 0.0135(10) 0.0149(11) 0.0123(10) -0.0029(9) 0.0026(8) -0.0026(9)
C33 0.0142(11) 0.0214(13) 0.0129(11) -0.0011(9) 0.0039(9) -0.0001(9)
C34 0.0174(12) 0.0223(13) 0.0150(11) -0.0034(10) 0.0024(9) 0.0042(10)
C35 0.0170(12) 0.0156(12) 0.0149(11) -0.0024(9) 0.0007(9) 0.0040(9)
C36 0.0143(11) 0.0111(11) 0.0115(10) -0.0007(8) 0.0023(8) 0.0006(8)
C37 0.0178(12) 0.0161(12) 0.0117(10) -0.0003(9) 0.0051(9) -0.0035(9)
C38 0.0211(12) 0.0091(11) 0.0205(12) 0.0000(9) 0.0055(10) -0.0013(9)
C39 0.0155(11) 0.0198(13) 0.0151(11) -0.0010(9) 0.0023(9) -0.0076(10)
C40 0.0246(14) 0.0251(15) 0.0190(13) -0.0059(11) 0.0021(11) -0.0111(11)
C41 0.0150(12) 0.0258(14) 0.0202(13) 0.0027(11) 0.0009(10) -0.0043(10)
C42 0.0214(13) 0.0262(15) 0.0204(13) -0.0009(11) 0.0030(10) -0.0129(11)
C43 0.0229(13) 0.0106(11) 0.0193(12) 0.0023(9) 0.0028(10) -0.0017(9)
C44 0.0212(13) 0.0163(13) 0.0276(14) 0.0061(11) 0.0004(11) 0.0016(10)
C45 0.0312(15) 0.0159(13) 0.0239(14) 0.0074(10) 0.0039(11) -0.0053(11)
C46 0.0360(17) 0.0117(12) 0.0323(16) -0.0020(11) 0.0071(13) 0.0012(11)
C47 0.0165(12) 0.0165(12) 0.0161(11) 0.0006(9) 0.0009(9) -0.0052(9)
C48 0.0178(12) 0.0263(15) 0.0234(13) 0.0026(11) -0.0022(10) -0.0018(11)
C49 0.0209(13) 0.0234(14) 0.0119(11) -0.0024(10) 0.0009(9) -0.0044(10)
C50 0.0257(14) 0.0211(14) 0.0232(14) -0.0024(11) 0.0036(11) -0.0111(11)
C51 0.0190(12) 0.0166(12) 0.0173(12) 0.0003(9) 0.0074(10) -0.0058(10)
C52 0.0287(15) 0.0251(14) 0.0144(12) 0.0015(10) 0.0086(11) -0.0078(11)
C53 0.0423(18) 0.0188(14) 0.0235(14) -0.0010(11) 0.0147(13) -0.0150(13)
C54 0.0191(13) 0.0338(17) 0.0289(15) -0.0020(13) 0.0122(11) -0.0041(12)
N2 0.0201(11) 0.0140(10) 0.0196(11) -0.0042(8) 0.0095(9) -0.0033(8)
O3 0.0165(9) 0.0147(9) 0.0172(9) -0.0010(7) 0.0059(7) 0.0006(7)
O4 0.0312(11) 0.0218(11) 0.0308(11) -0.0103(9) 0.0177(9) -0.0006(9)
C55 0.0132(11) 0.0129(11) 0.0146(11) 0.0005(9) 0.0017(8) -0.0043(9)
C56 0.0194(12) 0.0153(12) 0.0160(11) -0.0021(9) 0.0057(9) -0.0043(9)
C57 0.0326(16) 0.0232(14) 0.0168(12) -0.0036(10) 0.0090(11) -0.0089(12)
C58 0.0397(18) 0.0366(18) 0.0141(12) 0.0014(12) 0.0000(12) -0.0114(14)
C59 0.0280(15) 0.0265(15) 0.0227(14) 0.0071(12) -0.0050(11) -0.0049(12)
C60 0.0179(12) 0.0176(13) 0.0203(12) 0.0036(10) 0.0005(10) -0.0020(10)

loop_
_atom_type_symbol
_atom_type_description
_atom_type_scat_dispersion_real
_atom_type_scat_dispersion_imag
_atom_type_scat_source
C C 0.0033 0.0016 'International Tables Vol C Tables 4.2.6.8 and 6.1.1.4'
H H 0.0000 0.0000 'International Tables Vol C Tables 4.2.6.8 and 6.1.1.4'
N N 0.0061 0.0033 'International Tables Vol C Tables 4.2.6.8 and 6.1.1.4'
O O 0.0106 0.0060 'International Tables Vol C Tables 4.2.6.8 and 6.1.1.4'
P P 0.1023 0.0942 'International Tables Vol C Tables 4.2.6.8 and 6.1.1.4'
Ir Ir -1.4442 7.9887 'International Tables Vol C Tables 4.2.6.8 and 6.1.1.4'

loop_
_geom_angle_atom_site_label_1
_geom_angle_atom_site_label_2
_geom_angle_atom_site_label_3
_geom_angle
C1 Ir1 C25 98.80(10)
C1 Ir1 O1 173.83(8)
C25 Ir1 O1 75.95(8)
C1 Ir1 P1 83.27(7)
C25 Ir1 P1 103.33(7)
O1 Ir1 P1 94.70(5)
C1 Ir1 P2 80.49(7)
C25 Ir1 P2 95.52(7)
O1 Ir1 P2 103.06(5)
P1 Ir1 P2 156.76(2)
C1 Ir1 H1 87.2(12)
C25 Ir1 H1 173.2(12)
O1 Ir1 H1 98.2(12)
P1 Ir1 H1 80.5(12)
P2 Ir1 H1 82.2(12)
C7 P1 C13 103.35(12)
C7 P1 C9 103.59(12)
C13 P1 C9 109.30(12)
C7 P1 Ir1 99.96(8)
C13 P1 Ir1 119.83(8)
C9 P1 Ir1 117.72(9)
C8 P2 C21 103.47(12)
C8 P2 C17 105.12(12)
C21 P2 C17 108.40(12)
C8 P2 Ir1 99.80(9)
C21 P2 Ir1 124.66(8)
C17 P2 Ir1 112.75(8)
C2 C1 C6 117.0(2)
C2 C1 Ir1 121.42(18)
C6 C1 Ir1 121.49(18)
C3 C2 C1 121.4(2)
C3 C2 C7 120.8(2)
C1 C2 C7 117.6(2)
C4 C3 C2 120.3(2)
C4 C3 H3 119.8
C2 C3 H3 119.8
C5 C4 C3 119.4(2)
C5 C4 H4 120.3
C3 C4 H4 120.3
C4 C5 C6 120.8(2)
C4 C5 H5 119.6
C6 C5 H5 119.6
C5 C6 C1 120.8(2)
C5 C6 C8 121.1(2)
C1 C6 C8 117.8(2)
C2 C7 P1 109.67(17)
C2 C7 H7A 109.7
P1 C7 H7A 109.7
C2 C7 H7B 109.7
P1 C7 H7B 109.7
H7A C7 H7B 108.2
C6 C8 P2 107.48(17)
C6 C8 H8A 110.2
P2 C8 H8A 110.2
C6 C8 H8B 110.2
P2 C8 H8B 110.2
H8A C8 H8B 108.5
C10 C9 C11 107.5(2)
C10 C9 C12 109.8(2)
C11 C9 C12 106.3(2)
C10 C9 P1 110.52(19)
C11 C9 P1 109.56(18)
C12 C9 P1 112.92(18)
C9 C10 H10A 109.5
C9 C10 H10B 109.5
H10A C10 H10B 109.5
C9 C10 H10C 109.5
H10A C10 H10C 109.5
H10B C10 H10C 109.5
C9 C11 H11A 109.5
C9 C11 H11B 109.5
H11A C11 H11B 109.5
C9 C11 H11C 109.5
H11A C11 H11C 109.5
H11B C11 H11C 109.5
C9 C12 H12A 109.5
C9 C12 H12B 109.5
H12A C12 H12B 109.5
C9 C12 H12C 109.5
H12A C12 H12C 109.5
H12B C12 H12C 109.5
C16 C13 C14 109.7(2)
C16 C13 C15 108.1(2)
C14 C13 C15 107.1(2)
C16 C13 P1 110.65(18)
C14 C13 P1 114.76(18)
C15 C13 P1 106.15(17)
C13 C14 H14A 109.5
C13 C14 H14B 109.5
H14A C14 H14B 109.5
C13 C14 H14C 109.5
H14A C14 H14C 109.5
H14B C14 H14C 109.5
C13 C15 H15A 109.5
C13 C15 H15B 109.5
H15A C15 H15B 109.5
C13 C15 H15C 109.5
H15A C15 H15C 109.5
H15B C15 H15C 109.5
C13 C16 H16A 109.5
C13 C16 H16B 109.5
H16A C16 H16B 109.5
C13 C16 H16C 109.5
H16A C16 H16C 109.5
H16B C16 H16C 109.5
C20 C17 C18 107.9(2)
C20 C17 C19 107.4(2)
C18 C17 C19 108.1(2)
C20 C17 P2 113.47(19)
C18 C17 P2 110.56(17)
C19 C17 P2 109.33(17)
C17 C18 H18A 109.5
C17 C18 H18B 109.5
H18A C18 H18B 109.5
C17 C18 H18C 109.5
H18A C18 H18C 109.5
H18B C18 H18C 109.5
C17 C19 H19A 109.5
C17 C19 H19B 109.5
H19A C19 H19B 109.5
C17 C19 H19C 109.5
H19A C19 H19C 109.5
H19B C19 H19C 109.5
C17 C20 H20A 109.5
C17 C20 H20B 109.5
H20A C20 H20B 109.5
C17 C20 H20C 109.5
H20A C20 H20C 109.5
H20B C20 H20C 109.5
C24 C21 C22 107.4(2)
C24 C21 C23 109.8(2)
C22 C21 C23 106.3(2)
C24 C21 P2 110.81(19)
C22 C21 P2 108.65(18)
C23 C21 P2 113.59(18)
C21 C22 H22A 109.5
C21 C22 H22B 109.5
H22A C22 H22B 109.5
C21 C22 H22C 109.5
H22A C22 H22C 109.5
H22B C22 H22C 109.5
C21 C23 H23A 109.5
C21 C23 H23B 109.5
H23A C23 H23B 109.5
C21 C23 H23C 109.5
H23A C23 H23C 109.5
H23B C23 H23C 109.5
C21 C24 H24A 109.5
C21 C24 H24B 109.5
H24A C24 H24B 109.5
C21 C24 H24C 109.5
H24A C24 H24C 109.5
H24B C24 H24C 109.5
O2 N1 O1 120.7(2)
O2 N1 C26 121.7(2)
O1 N1 C26 117.6(2)
N1 O1 Ir1 115.60(15)
C26 C25 C30 113.9(2)
C26 C25 Ir1 115.29(18)
C30 C25 Ir1 130.55(18)
C25 C26 C27 126.1(2)
C25 C26 N1 115.4(2)
C27 C26 N1 118.4(2)
C28 C27 C26 117.7(2)
C28 C27 H27 121.2
C26 C27 H27 121.2
C27 C28 C29 119.4(2)
C27 C28 H28 120.3
C29 C28 H28 120.3
C30 C29 C28 121.1(2)
C30 C29 H29 119.4
C28 C29 H29 119.4
C29 C30 C25 121.8(2)
C29 C30 H30 119.1
C25 C30 H30 119.1
C31 Ir2 C55 102.35(10)
C31 Ir2 O3 176.79(9)
C55 Ir2 O3 76.29(9)
C31 Ir2 P4 80.75(7)
C55 Ir2 P4 97.10(7)
O3 Ir2 P4 102.27(5)
C31 Ir2 P3 82.58(7)
C55 Ir2 P3 99.85(7)
O3 Ir2 P3 94.75(5)
P4 Ir2 P3 158.38(2)
C31 Ir2 H2 82.5(16)
C55 Ir2 H2 174.4(16)
O3 Ir2 H2 98.8(16)
P4 Ir2 H2 86.4(16)
P3 Ir2 H2 77.8(16)
C37 P3 C39 102.79(12)
C37 P3 C43 105.62(12)
C39 P3 C43 109.58(12)
C37 P3 Ir2 100.16(8)
C39 P3 Ir2 119.87(9)
C43 P3 Ir2 116.26(9)
C38 P4 C51 103.24(12)
C38 P4 C47 105.45(12)
C51 P4 C47 109.20(12)
C38 P4 Ir2 100.04(9)
C51 P4 Ir2 123.30(9)
C47 P4 Ir2 113.10(8)
C36 C31 C32 117.0(2)
C36 C31 Ir2 121.62(18)
C32 C31 Ir2 121.15(18)
C33 C32 C31 120.9(2)
C33 C32 C37 120.7(2)
C31 C32 C37 118.2(2)
C34 C33 C32 120.3(2)
C34 C33 H33 119.8
C32 C33 H33 119.8
C35 C34 C33 119.6(2)
C35 C34 H34 120.2
C33 C34 H34 120.2
C34 C35 C36 120.4(2)
C34 C35 H35 119.8
C36 C35 H35 119.8
C35 C36 C31 121.4(2)
C35 C36 C38 120.7(2)
C31 C36 C38 117.8(2)
C32 C37 P3 108.20(17)
C32 C37 H37A 110.1
P3 C37 H37A 110.1
C32 C37 H37B 110.1
P3 C37 H37B 110.1
H37A C37 H37B 108.4
C36 C38 P4 107.62(17)
C36 C38 H38A 110.2
P4 C38 H38A 110.2
C36 C38 H38B 110.2
P4 C38 H38B 110.2
H38A C38 H38B 108.5
C42 C39 C40 109.1(2)
C42 C39 C41 107.9(2)
C40 C39 C41 107.6(2)
C42 C39 P3 113.38(19)
C40 C39 P3 112.30(19)
C41 C39 P3 106.37(18)
C39 C40 H40A 109.5
C39 C40 H40B 109.5
H40A C40 H40B 109.5
C39 C40 H40C 109.5
H40A C40 H40C 109.5
H40B C40 H40C 109.5
C39 C41 H41A 109.5
C39 C41 H41B 109.5
H41A C41 H41B 109.5
C39 C41 H41C 109.5
H41A C41 H41C 109.5
H41B C41 H41C 109.5
C39 C42 H42A 109.5
C39 C42 H42B 109.5
H42A C42 H42B 109.5
C39 C42 H42C 109.5
H42A C42 H42C 109.5
H42B C42 H42C 109.5
C46 C43 C44 106.7(2)
C46 C43 C45 110.3(2)
C44 C43 C45 106.9(2)
C46 C43 P3 110.34(19)
C44 C43 P3 109.20(18)
C45 C43 P3 113.1(2)
C43 C44 H44A 109.5
C43 C44 H44B 109.5
H44A C44 H44B 109.5
C43 C44 H44C 109.5
H44A C44 H44C 109.5
H44B C44 H44C 109.5
C43 C45 H45A 109.5
C43 C45 H45B 109.5
H45A C45 H45B 109.5
C43 C45 H45C 109.5
H45A C45 H45C 109.5
H45B C45 H45C 109.5
C43 C46 H46A 109.5
C43 C46 H46B 109.5
H46A C46 H46B 109.5
C43 C46 H46C 109.5
H46A C46 H46C 109.5
H46B C46 H46C 109.5
C50 C47 C48 108.9(2)
C50 C47 C49 106.6(2)
C48 C47 C49 107.6(2)
C50 C47 P4 115.15(19)
C48 C47 P4 109.79(19)
C49 C47 P4 108.62(17)
C47 C48 H48A 109.5
C47 C48 H48B 109.5
H48A C48 H48B 109.5
C47 C48 H48C 109.5
H48A C48 H48C 109.5
H48B C48 H48C 109.5
C47 C49 H49A 109.5
C47 C49 H49B 109.5
H49A C49 H49B 109.5
C47 C49 H49C 109.5
H49A C49 H49C 109.5
H49B C49 H49C 109.5
C47 C50 H50A 109.5
C47 C50 H50B 109.5
H50A C50 H50B 109.5
C47 C50 H50C 109.5
H50A C50 H50C 109.5
H50B C50 H50C 109.5
C54 C51 C52 107.2(2)
C54 C51 C53 110.7(2)
C52 C51 C53 106.2(2)
C54 C51 P4 110.10(19)
C52 C51 P4 109.79(18)
C53 C51 P4 112.65(19)
C51 C52 H52A 109.5
C51 C52 H52B 109.5
H52A C52 H52B 109.5
C51 C52 H52C 109.5
H52A C52 H52C 109.5
H52B C52 H52C 109.5
C51 C53 H53A 109.5
C51 C53 H53B 109.5
H53A C53 H53B 109.5
C51 C53 H53C 109.5
H53A C53 H53C 109.5
H53B C53 H53C 109.5
C51 C54 H54A 109.5
C51 C54 H54B 109.5
H54A C54 H54B 109.5
C51 C54 H54C 109.5
H54A C54 H54C 109.5
H54B C54 H54C 109.5
O4 N2 O3 119.9(2)
O4 N2 C56 122.2(2)
O3 N2 C56 118.0(2)
N2 O3 Ir2 114.96(15)
C56 C55 C60 113.1(2)
C56 C55 Ir2 114.97(19)
C60 C55 Ir2 131.9(2)
C57 C56 C55 126.8(3)
C57 C56 N2 118.1(2)
C55 C56 N2 115.2(2)
C58 C57 C56 117.1(3)
C58 C57 H57 121.4
C56 C57 H57 121.4
C57 C58 C59 120.0(3)
C57 C58 H58 120.0
C59 C58 H58 120.0
C60 C59 C58 121.0(3)
C60 C59 H59 119.5
C58 C59 H59 119.5
C59 C60 C55 122.1(3)
C59 C60 H60 119.0
C55 C60 H60 119.0

loop_
_geom_bond_atom_site_label_1
_geom_bond_atom_site_label_2
_geom_bond_distance
Ir1 C1 2.027(2)
Ir1 C25 2.087(2)
Ir1 O1 2.1883(18)
Ir1 P1 2.3292(6)
Ir1 P2 2.3363(6)
Ir1 H1 1.590(10)
P1 C7 1.832(2)
P1 C13 1.889(3)
P1 C9 1.901(3)
P2 C8 1.840(3)
P2 C21 1.901(3)
P2 C17 1.902(3)
C1 C2 1.414(3)
C1 C6 1.419(3)
C2 C3 1.396(3)
C2 C7 1.513(4)
C3 C4 1.393(4)
C3 H3 0.9500
C4 C5 1.389(4)
C4 H4 0.9500
C5 C6 1.398(3)
C5 H5 0.9500
C6 C8 1.511(4)
C7 H7A 0.9900
C7 H7B 0.9900
C8 H8A 0.9900
C8 H8B 0.9900
C9 C10 1.536(4)
C9 C11 1.540(4)
C9 C12 1.546(4)
C10 H10A 0.9800
C10 H10B 0.9800
C10 H10C 0.9800
C11 H11A 0.9800
C11 H11B 0.9800
C11 H11C 0.9800
C12 H12A 0.9800
C12 H12B 0.9800
C12 H12C 0.9800
C13 C16 1.538(4)
C13 C14 1.539(4)
C13 C15 1.540(4)
C14 H14A 0.9800
C14 H14B 0.9800
C14 H14C 0.9800
C15 H15A 0.9800
C15 H15B 0.9800
C15 H15C 0.9800
C16 H16A 0.9800
C16 H16B 0.9800
C16 H16C 0.9800
C17 C20 1.535(4)
C17 C18 1.538(4)
C17 C19 1.539(4)
C18 H18A 0.9800
C18 H18B 0.9800
C18 H18C 0.9800
C19 H19A 0.9800
C19 H19B 0.9800
C19 H19C 0.9800
C20 H20A 0.9800
C20 H20B 0.9800
C20 H20C 0.9800
C21 C24 1.536(4)
C21 C22 1.537(4)
C21 C23 1.539(4)
C22 H22A 0.9800
C22 H22B 0.9800
C22 H22C 0.9800
C23 H23A 0.9800
C23 H23B 0.9800
C23 H23C 0.9800
C24 H24A 0.9800
C24 H24B 0.9800
C24 H24C 0.9800
N1 O2 1.233(3)
N1 O1 1.268(3)
N1 C26 1.440(3)
C25 C26 1.396(3)
C25 C30 1.417(3)
C26 C27 1.401(3)
C27 C28 1.373(4)
C27 H27 0.9500
C28 C29 1.410(4)
C28 H28 0.9500
C29 C30 1.388(4)
C29 H29 0.9500
C30 H30 0.9500
Ir2 C31 2.028(2)
Ir2 C55 2.084(2)
Ir2 O3 2.1824(18)
Ir2 P4 2.3239(6)
Ir2 P3 2.3251(6)
Ir2 H2 1.593(10)
P3 C37 1.837(3)
P3 C39 1.888(3)
P3 C43 1.892(3)
P4 C38 1.839(3)
P4 C51 1.895(3)
P4 C47 1.905(3)
C31 C36 1.411(3)
C31 C32 1.414(3)
C32 C33 1.403(3)
C32 C37 1.515(4)
C33 C34 1.391(4)
C33 H33 0.9500
C34 C35 1.386(4)
C34 H34 0.9500
C35 C36 1.396(3)
C35 H35 0.9500
C36 C38 1.510(4)
C37 H37A 0.9900
C37 H37B 0.9900
C38 H38A 0.9900
C38 H38B 0.9900
C39 C42 1.537(4)
C39 C40 1.538(4)
C39 C41 1.541(4)
C40 H40A 0.9800
C40 H40B 0.9800
C40 H40C 0.9800
C41 H41A 0.9800
C41 H41B 0.9800
C41 H41C 0.9800
C42 H42A 0.9800
C42 H42B 0.9800
C42 H42C 0.9800
C43 C46 1.537(4)
C43 C44 1.537(4)
C43 C45 1.546(4)
C44 H44A 0.9800
C44 H44B 0.9800
C44 H44C 0.9800
C45 H45A 0.9800
C45 H45B 0.9800
C45 H45C 0.9800
C46 H46A 0.9800
C46 H46B 0.9800
C46 H46C 0.9800
C47 C50 1.536(4)
C47 C48 1.546(4)
C47 C49 1.546(4)
C48 H48A 0.9800
C48 H48B 0.9800
C48 H48C 0.9800
C49 H49A 0.9800
C49 H49B 0.9800
C49 H49C 0.9800
C50 H50A 0.9800
C50 H50B 0.9800
C50 H50C 0.9800
C51 C54 1.532(4)
C51 C52 1.538(4)
C51 C53 1.542(4)
C52 H52A 0.9800
C52 H52B 0.9800
C52 H52C 0.9800
C53 H53A 0.9800
C53 H53B 0.9800
C53 H53C 0.9800
C54 H54A 0.9800
C54 H54B 0.9800
C54 H54C 0.9800
N2 O4 1.238(3)
N2 O3 1.274(3)
N2 C56 1.436(4)
C55 C56 1.405(4)
C55 C60 1.419(4)
C56 C57 1.400(4)
C57 C58 1.372(5)
C57 H57 0.9500
C58 C59 1.405(5)
C58 H58 0.9500
C59 C60 1.391(4)
C59 H59 0.9500
C60 H60 0.9500

loop_
_geom_torsion_atom_site_label_1
_geom_torsion_atom_site_label_2
_geom_torsion_atom_site_label_3
_geom_torsion_atom_site_label_4
_geom_torsion
C1 Ir1 P1 C7 -19.79(11)
C25 Ir1 P1 C7 -117.28(11)
O1 Ir1 P1 C7 166.06(10)
P2 Ir1 P1 C7 26.08(11)
C1 Ir1 P1 C13 91.98(12)
C25 Ir1 P1 C13 -5.51(12)
O1 Ir1 P1 C13 -82.17(11)
P2 Ir1 P1 C13 137.85(10)
C1 Ir1 P1 C9 -131.00(12)
C25 Ir1 P1 C9 131.51(12)
O1 Ir1 P1 C9 54.86(11)
P2 Ir1 P1 C9 -85.13(11)
C1 Ir1 P2 C8 -28.92(11)
C25 Ir1 P2 C8 69.11(11)
O1 Ir1 P2 C8 145.93(10)
P1 Ir1 P2 C8 -75.20(10)
C1 Ir1 P2 C21 -142.93(13)
C25 Ir1 P2 C21 -44.90(13)
O1 Ir1 P2 C21 31.92(12)
P1 Ir1 P2 C21 170.79(11)
C1 Ir1 P2 C17 82.15(11)
C25 Ir1 P2 C17 -179.83(11)
O1 Ir1 P2 C17 -103.00(10)
P1 Ir1 P2 C17 35.87(11)
C25 Ir1 C1 C2 112.4(2)
O1 Ir1 C1 C2 81.0(8)
P1 Ir1 C1 C2 9.91(19)
P2 Ir1 C1 C2 -153.4(2)
C25 Ir1 C1 C6 -70.6(2)
O1 Ir1 C1 C6 -102.0(8)
P1 Ir1 C1 C6 -173.1(2)
P2 Ir1 C1 C6 23.59(19)
C6 C1 C2 C3 5.5(4)
Ir1 C1 C2 C3 -177.40(19)
C6 C1 C2 C7 -169.2(2)
Ir1 C1 C2 C7 7.9(3)
C1 C2 C3 C4 -3.8(4)
C7 C2 C3 C4 170.8(2)
C2 C3 C4 C5 -0.3(4)
C3 C4 C5 C6 2.5(4)
C4 C5 C6 C1 -0.7(4)
C4 C5 C6 C8 -175.0(2)
C2 C1 C6 C5 -3.3(4)
Ir1 C1 C6 C5 179.61(19)
C2 C1 C6 C8 171.2(2)
Ir1 C1 C6 C8 -5.9(3)
C3 C2 C7 P1 159.0(2)
C1 C2 C7 P1 -26.2(3)
C13 P1 C7 C2 -95.28(19)
C9 P1 C7 C2 150.72(17)
Ir1 P1 C7 C2 28.83(18)
C5 C6 C8 P2 152.4(2)
C1 C6 C8 P2 -22.1(3)
C21 P2 C8 C6 163.51(17)
C17 P2 C8 C6 -82.86(19)
Ir1 P2 C8 C6 34.09(17)
C7 P1 C9 C10 164.1(2)
C13 P1 C9 C10 54.5(2)
Ir1 P1 C9 C10 -86.7(2)
C7 P1 C9 C11 -77.7(2)
C13 P1 C9 C11 172.68(19)
Ir1 P1 C9 C11 31.5(2)
C7 P1 C9 C12 40.6(2)
C13 P1 C9 C12 -69.0(2)
Ir1 P1 C9 C12 149.78(16)
C7 P1 C13 C16 168.75(19)
C9 P1 C13 C16 -81.4(2)
Ir1 P1 C13 C16 58.8(2)
C7 P1 C13 C14 -66.4(2)
C9 P1 C13 C14 43.4(2)
Ir1 P1 C13 C14 -176.35(15)
C7 P1 C13 C15 51.7(2)
C9 P1 C13 C15 161.52(17)
Ir1 P1 C13 C15 -58.23(19)
C8 P2 C17 C20 -71.3(2)
C21 P2 C17 C20 38.8(2)
Ir1 P2 C17 C20 -179.06(16)
C8 P2 C17 C18 167.34(18)
C21 P2 C17 C18 -82.5(2)
Ir1 P2 C17 C18 59.61(19)
C8 P2 C17 C19 48.5(2)
C21 P2 C17 C19 158.62(17)
Ir1 P2 C17 C19 -59.24(18)
C8 P2 C21 C24 165.82(18)
C17 P2 C21 C24 54.6(2)
Ir1 P2 C21 C24 -81.9(2)
C8 P2 C21 C22 -76.4(2)
C17 P2 C21 C22 172.36(19)
Ir1 P2 C21 C22 35.8(2)
C8 P2 C21 C23 41.6(2)
C17 P2 C21 C23 -69.6(2)
Ir1 P2 C21 C23 153.88(17)
O2 N1 O1 Ir1 -178.0(2)
C26 N1 O1 Ir1 3.1(3)
C1 Ir1 O1 N1 31.0(9)
C25 Ir1 O1 N1 -1.11(17)
P1 Ir1 O1 N1 101.47(17)
P2 Ir1 O1 N1 -93.63(17)
C1 Ir1 C25 C26 -177.77(19)
O1 Ir1 C25 C26 -1.08(18)
P1 Ir1 C25 C26 -92.66(18)
P2 Ir1 C25 C26 101.03(18)
C1 Ir1 C25 C30 7.9(3)
O1 Ir1 C25 C30 -175.4(3)
P1 Ir1 C25 C30 93.0(2)
P2 Ir1 C25 C30 -73.3(2)
C30 C25 C26 C27 2.2(4)
Ir1 C25 C26 C27 -173.1(2)
C30 C25 C26 N1 178.2(2)
Ir1 C25 C26 N1 3.0(3)
O2 N1 C26 C25 177.1(2)
O1 N1 C26 C25 -4.1(3)
O2 N1 C26 C27 -6.6(4)
O1 N1 C26 C27 172.3(2)
C25 C26 C27 C28 -0.9(4)
N1 C26 C27 C28 -176.8(2)
C26 C27 C28 C29 -1.0(4)
C27 C28 C29 C30 1.4(4)
C28 C29 C30 C25 0.0(4)
C26 C25 C30 C29 -1.7(4)
Ir1 C25 C30 C29 172.7(2)
C31 Ir2 P3 C37 -23.02(11)
C55 Ir2 P3 C37 -124.34(11)
O3 Ir2 P3 C37 158.78(10)
P4 Ir2 P3 C37 16.75(11)
C31 Ir2 P3 C39 88.22(12)
C55 Ir2 P3 C39 -13.10(13)
O3 Ir2 P3 C39 -89.98(12)
P4 Ir2 P3 C39 127.98(11)
C31 Ir2 P3 C43 -136.19(12)
C55 Ir2 P3 C43 122.49(12)
O3 Ir2 P3 C43 45.62(11)
P4 Ir2 P3 C43 -96.42(11)
C31 Ir2 P4 C38 -27.99(11)
C55 Ir2 P4 C38 73.44(11)
O3 Ir2 P4 C38 150.88(10)
P3 Ir2 P4 C38 -67.98(11)
C31 Ir2 P4 C51 -141.23(13)
C55 Ir2 P4 C51 -39.80(13)
O3 Ir2 P4 C51 37.64(12)
P3 Ir2 P4 C51 178.78(11)
C31 Ir2 P4 C47 83.70(12)
C55 Ir2 P4 C47 -174.87(12)
O3 Ir2 P4 C47 -97.43(11)
P3 Ir2 P4 C47 43.71(12)
C55 Ir2 C31 C36 -72.9(2)
O3 Ir2 C31 C36 -137.4(14)
P4 Ir2 C31 C36 22.40(19)
P3 Ir2 C31 C36 -171.4(2)
C55 Ir2 C31 C32 112.1(2)
O3 Ir2 C31 C32 47.6(16)
P4 Ir2 C31 C32 -152.6(2)
P3 Ir2 C31 C32 13.63(18)
C36 C31 C32 C33 6.1(4)
Ir2 C31 C32 C33 -178.69(18)
C36 C31 C32 C37 -170.1(2)
Ir2 C31 C32 C37 5.1(3)
C31 C32 C33 C34 -2.9(4)
C37 C32 C33 C34 173.2(2)
C32 C33 C34 C35 -1.6(4)
C33 C34 C35 C36 2.7(4)
C34 C35 C36 C31 0.7(4)
C34 C35 C36 C38 -174.6(2)
C32 C31 C36 C35 -5.1(4)
Ir2 C31 C36 C35 179.78(18)
C32 C31 C36 C38 170.4(2)
Ir2 C31 C36 C38 -4.8(3)
C33 C32 C37 P3 157.4(2)
C31 C32 C37 P3 -26.4(3)
C39 P3 C37 C32 -92.70(19)
C43 P3 C37 C32 152.45(17)
Ir2 P3 C37 C32 31.33(18)
C35 C36 C38 P4 153.3(2)
C31 C36 C38 P4 -22.2(3)
C51 P4 C38 C36 161.39(17)
C47 P4 C38 C36 -84.06(19)
Ir2 P4 C38 C36 33.48(18)
C37 P3 C39 C42 -66.7(2)
C43 P3 C39 C42 45.2(2)
Ir2 P3 C39 C42 -176.51(17)
C37 P3 C39 C40 169.1(2)
C43 P3 C39 C40 -78.9(2)
Ir2 P3 C39 C40 59.3(2)
C37 P3 C39 C41 51.7(2)
C43 P3 C39 C41 163.64(17)
Ir2 P3 C39 C41 -58.1(2)
C37 P3 C43 C46 161.7(2)
C39 P3 C43 C46 51.6(2)
Ir2 P3 C43 C46 -88.3(2)
C37 P3 C43 C44 -81.3(2)
C39 P3 C43 C44 168.58(19)
Ir2 P3 C43 C44 28.7(2)
C37 P3 C43 C45 37.6(2)
C39 P3 C43 C45 -72.5(2)
Ir2 P3 C43 C45 147.57(17)
C38 P4 C47 C50 -70.4(2)
C51 P4 C47 C50 39.9(2)
Ir2 P4 C47 C50 -178.75(18)
C38 P4 C47 C48 166.31(18)
C51 P4 C47 C48 -83.3(2)
Ir2 P4 C47 C48 58.0(2)
C38 P4 C47 C49 48.9(2)
C51 P4 C47 C49 159.30(18)
Ir2 P4 C47 C49 -59.4(2)
C38 P4 C51 C54 168.6(2)
C47 P4 C51 C54 56.8(2)
Ir2 P4 C51 C54 -79.7(2)
C38 P4 C51 C52 -73.5(2)
C47 P4 C51 C52 174.66(19)
Ir2 P4 C51 C52 38.1(2)
C38 P4 C51 C53 44.6(2)
C47 P4 C51 C53 -67.2(2)
Ir2 P4 C51 C53 156.21(18)
O4 N2 O3 Ir2 -171.51(18)
C56 N2 O3 Ir2 8.7(3)
C31 Ir2 O3 N2 57.7(16)
C55 Ir2 O3 N2 -7.48(17)
P4 Ir2 O3 N2 -101.89(16)
P3 Ir2 O3 N2 91.52(16)
C31 Ir2 C55 C56 -172.17(19)
O3 Ir2 C55 C56 4.84(18)
P4 Ir2 C55 C56 105.80(18)
P3 Ir2 C55 C56 -87.69(18)
C31 Ir2 C55 C60 6.0(3)
O3 Ir2 C55 C60 -177.0(3)
P4 Ir2 C55 C60 -76.0(2)
P3 Ir2 C55 C60 90.5(2)
C60 C55 C56 C57 -1.1(4)
Ir2 C55 C56 C57 177.5(2)
C60 C55 C56 N2 179.3(2)
Ir2 C55 C56 N2 -2.2(3)
O4 N2 C56 C57 -4.0(4)
O3 N2 C56 C57 175.7(2)
O4 N2 C56 C55 175.7(2)
O3 N2 C56 C55 -4.5(3)
C55 C56 C57 C58 0.9(4)
N2 C56 C57 C58 -179.4(3)
C56 C57 C58 C59 -0.3(4)
C57 C58 C59 C60 0.0(5)
C58 C59 C60 C55 -0.2(5)
C56 C55 C60 C59 0.6(4)
Ir2 C55 C60 C59 -177.5(2)
